data_7231161
loop_
_publ_author_name
'Shrivastava, Ashutosh'
'Negi, Lalita'
'Das, Dinabandhu'

_publ_section_title
;
 Area negative thermal expansion in a mixed metal mixed organic MOF:
 &#x201C;elevator-platform&#x201D; mechanism induced by O--H&#x22EF;O
 hydrogen bonding
;
_journal_issue 33
_journal_name_full CrystEngComm
_journal_page_first 4719
_journal_paper_doi 10.1039/C8CE00939B
_journal_volume 20
_journal_year 2018
_chemical_formula_moiety 'C22 H26 Co N2 O20 Zn2, 4(H2 O)'
_chemical_formula_sum 'C22 H34 Co N2 O24 Zn2'
_chemical_formula_weight 900.18
_space_group_crystal_system triclinic
_space_group_IT_number 2
_space_group_name_Hall '-P 1'
_space_group_name_H-M_alt 'P -1'
_symmetry_space_group_name_Hall '-P 1'
_symmetry_space_group_name_H-M 'P -1'
_atom_sites_solution_hydrogens mixed
_audit_creation_method SHELXL-2018/3
_audit_update_record
;
2018-07-02 deposited with the CCDC.
2018-07-16 downloaded from the CCDC.
;
_cell_angle_alpha 87.569(2)
_cell_angle_beta 89.073(2)
_cell_angle_gamma 83.151(2)
_cell_formula_units_Z 1
_cell_length_a 7.5544(4)
_cell_length_b 10.1904(5)
_cell_length_c 10.7369(5)
_cell_measurement_reflns_used 9970
_cell_measurement_temperature 220(2)
_cell_measurement_theta_max 28.31
_cell_measurement_theta_min 2.71
_cell_volume 819.86(7)
_computing_cell_refinement 'Bruker SAINT'
_computing_data_collection 'Bruker APEX III'
_computing_data_reduction 'Bruker SAINT'
_computing_molecular_graphics 'X-Seed (Barbour 2017)'
_computing_structure_refinement 'SHELXL-2018/3 (Sheldrick, 2018)'
_computing_structure_solution 'SHELXT 2014/5 (Sheldrick, 2014)'
_diffrn_ambient_temperature 220(2)
_diffrn_measured_fraction_theta_full 1.000
_diffrn_measured_fraction_theta_max 0.999
_diffrn_measurement_device_type 'Bruker APEX-III CMOS detector'
_diffrn_measurement_method 'phi and omega scans'
_diffrn_radiation_type MoK\a
_diffrn_radiation_wavelength 0.71073
_diffrn_reflns_av_R_equivalents 0.0231
_diffrn_reflns_av_unetI/netI 0.0133
_diffrn_reflns_Laue_measured_fraction_full 1.000
_diffrn_reflns_Laue_measured_fraction_max 0.999
_diffrn_reflns_limit_h_max 10
_diffrn_reflns_limit_h_min -10
_diffrn_reflns_limit_k_max 13
_diffrn_reflns_limit_k_min -13
_diffrn_reflns_limit_l_max 14
_diffrn_reflns_limit_l_min -14
_diffrn_reflns_number 33391
_diffrn_reflns_point_group_measured_fraction_full 1.000
_diffrn_reflns_point_group_measured_fraction_max 0.999
_diffrn_reflns_theta_full 25.000
_diffrn_reflns_theta_max 28.331
_diffrn_reflns_theta_min 1.899
_diffrn_source microfocus
_exptl_absorpt_coefficient_mu 2.052
_exptl_absorpt_correction_type multi-scan
_exptl_absorpt_process_details SADABS
_exptl_crystal_colour pink
_exptl_crystal_density_diffrn 1.823
_exptl_crystal_density_meas ?
_exptl_crystal_description block
_exptl_crystal_F_000 459
_exptl_crystal_size_max 0.350
_exptl_crystal_size_mid 0.270
_exptl_crystal_size_min 0.260
_exptl_transmission_factor_max 0.7457
_exptl_transmission_factor_min 0.6101
_refine_diff_density_max 0.679
_refine_diff_density_min -0.641
_refine_diff_density_rms 0.071
_refine_ls_extinction_coef 0.0075(8)
_refine_ls_extinction_expression Fc^*^=kFc[1+0.001xFc^2^\l^3^/sin(2\q)]^-1/4^
_refine_ls_extinction_method 'SHELXL-2018/3 (Sheldrick 2018)'
_refine_ls_goodness_of_fit_ref 1.086
_refine_ls_hydrogen_treatment mixed
_refine_ls_matrix_type full
_refine_ls_number_parameters 281
_refine_ls_number_reflns 4077
_refine_ls_number_restraints 0
_refine_ls_restrained_S_all 1.086
_refine_ls_R_factor_all 0.0250
_refine_ls_R_factor_gt 0.0233
_refine_ls_shift/su_max 0.000
_refine_ls_shift/su_mean 0.000
_refine_ls_structure_factor_coef Fsqd
_refine_ls_weighting_details 'w=1/[\s^2^(Fo^2^)+(0.0260P)^2^+0.9984P] where P=(Fo^2^+2Fc^2^)/3'
_refine_ls_weighting_scheme calc
_refine_ls_wR_factor_gt 0.0629
_refine_ls_wR_factor_ref 0.0638
_reflns_Friedel_coverage 0.000
_reflns_number_gt 3862
_reflns_number_total 4077
_reflns_threshold_expression 'I > 2\s(I)'
_cod_data_source_file c8ce00939b2.cif
_cod_data_source_block 1_220K
_cod_depositor_comments
;
The following automatic conversions were performed:

'_exptl_crystal_density_meas' value 'not measured' was changed to '?'
- the value is perceived as not measured.

Automatic conversion script
Id: cif_fix_values 4973 2017-02-22 13:04:09Z antanas 

 Adding full bibliography for 7231150--7231161.cif.
;
_cod_database_code 7231161
_shelx_shelxl_version_number 2018/3
_shelx_space_group_comment
;
The symmetry employed for this shelxl refinement is uniquely defined
by the following loop, which should always be used as a source of
symmetry information in preference to the above space-group names.
They are only intended as comments.
;
_shelx_estimated_absorpt_t_min 0.534
_shelx_estimated_absorpt_t_max 0.618

loop_
_space_group_symop_operation_xyz
'x, y, z'
'-x, -y, -z'

loop_
_atom_site_label
_atom_site_type_symbol
_atom_site_fract_x
_atom_site_fract_y
_atom_site_fract_z
_atom_site_U_iso_or_equiv
_atom_site_adp_type
_atom_site_occupancy
_atom_site_site_symmetry_order
_atom_site_calc_flag
_atom_site_refinement_flags_posn
_atom_site_refinement_flags_adp
_atom_site_refinement_flags_occupancy
C1 C 0.2528(2) 0.56919(15) 0.45300(15) 0.0120(3) Uani 1 1 d . . .
C2 C 0.2263(2) 0.46400(16) 0.37928(15) 0.0125(3) Uani 1 1 d . . .
H2 H 0.197610 0.480088 0.294709 0.015 Uiso 1 1 calc R U .
C3 C 0.2421(2) 0.33507(15) 0.43032(14) 0.0111(3) Uani 1 1 d . . .
C4 C 0.2833(2) 0.31178(16) 0.55603(15) 0.0118(3) Uani 1 1 d . . .
H4 H 0.294984 0.224880 0.590504 0.014 Uiso 1 1 calc R U .
C5 C 0.3072(2) 0.41642(15) 0.63079(14) 0.0111(3) Uani 1 1 d . . .
C6 C 0.2933(2) 0.54435(16) 0.57835(15) 0.0129(3) Uani 1 1 d . . .
H6 H 0.311576 0.614992 0.628298 0.015 Uiso 1 1 calc R U .
C7 C 0.2397(2) 0.70778(16) 0.39882(15) 0.0133(3) Uani 1 1 d . . .
C8 C 0.2138(2) 0.22354(15) 0.34804(15) 0.0111(3) Uani 1 1 d . . .
C9 C 0.3509(2) 0.39204(16) 0.76691(15) 0.0114(3) Uani 1 1 d . . .
C10 C -0.0755(2) -0.07104(17) 0.08863(16) 0.0159(3) Uani 1 1 d . . .
H10 H -0.131813 -0.121881 0.148944 0.019 Uiso 1 1 calc R U .
C11 C 0.1511(2) 0.04735(17) 0.02825(16) 0.0160(3) Uani 1 1 d . . .
H11 H 0.257837 0.081768 0.044992 0.019 Uiso 1 1 calc R U .
N1 N 0.07545(19) -0.02336(14) 0.11774(13) 0.0130(3) Uani 1 1 d . . .
O1 O 0.21100(19) 0.72975(12) 0.28390(11) 0.0187(3) Uani 1 1 d . . .
O2 O 0.25595(19) 0.80273(12) 0.46731(12) 0.0200(3) Uani 1 1 d . . .
O3 O 0.19809(18) 0.24668(12) 0.23365(11) 0.0175(3) Uani 1 1 d . . .
O4 O 0.20495(18) 0.11008(11) 0.40039(11) 0.0161(2) Uani 1 1 d . . .
O5 O 0.35927(17) 0.27662(12) 0.81361(11) 0.0162(2) Uani 1 1 d . . .
O6 O 0.37585(18) 0.49240(12) 0.82680(11) 0.0163(2) Uani 1 1 d . . .
O7 O 0.43755(18) -0.04889(14) 0.23110(14) 0.0199(3) Uani 1 1 d . . .
O8 O -0.07172(19) -0.05930(15) 0.36726(13) 0.0182(3) Uani 1 1 d . . .
O9 O 0.7417(2) 0.41003(15) 0.92564(14) 0.0213(3) Uani 1 1 d . . .
O10 O 0.4415(2) 0.31181(13) 1.05405(14) 0.0190(3) Uani 1 1 d . . .
O11 O 0.1468(2) 0.71940(16) 0.85305(14) 0.0287(3) Uani 1 1 d . . .
O12 O 0.6533(2) 0.12840(15) 0.30158(16) 0.0270(3) Uani 1 1 d . . .
Co1 Co 0.500000 0.500000 1.000000 0.01025(8) Uani 1 2 d S . P
Zn1 Zn 0.18676(3) -0.05653(2) 0.30272(2) 0.01370(7) Uani 1 1 d . . .
H8A H -0.142(4) -0.006(3) 0.348(2) 0.019(6) Uiso 1 1 d . . .
H7B H 0.498(4) -0.115(3) 0.224(2) 0.027(7) Uiso 1 1 d . . .
H11B H 0.206(4) 0.639(3) 0.831(3) 0.054(9) Uiso 1 1 d . . .
H9B H 0.783(4) 0.373(3) 0.975(3) 0.036(8) Uiso 1 1 d . . .
H8B H -0.088(4) -0.078(3) 0.428(3) 0.031(8) Uiso 1 1 d . . .
H7A H 0.493(4) 0.001(3) 0.253(2) 0.026(7) Uiso 1 1 d . . .
H10B H 0.368(4) 0.303(3) 1.107(3) 0.037(8) Uiso 1 1 d . . .
H11A H 0.035(5) 0.720(4) 0.823(3) 0.068(11) Uiso 1 1 d . . .
H9A H 0.741(4) 0.378(3) 0.863(3) 0.034(7) Uiso 1 1 d . . .
H10A H 0.405(4) 0.291(3) 0.999(3) 0.037(8) Uiso 1 1 d . . .
H12A H 0.661(4) 0.162(3) 0.367(3) 0.045(9) Uiso 1 1 d . . .
H12B H 0.695(4) 0.174(3) 0.247(3) 0.043(8) Uiso 1 1 d . . .

loop_
_atom_site_aniso_label
_atom_site_aniso_U_11
_atom_site_aniso_U_22
_atom_site_aniso_U_33
_atom_site_aniso_U_23
_atom_site_aniso_U_13
_atom_site_aniso_U_12
C1 0.0181(8) 0.0068(7) 0.0110(7) 0.0000(5) -0.0004(6) -0.0015(6)
C2 0.0194(8) 0.0097(7) 0.0088(7) 0.0003(5) -0.0024(6) -0.0031(6)
C3 0.0168(7) 0.0081(7) 0.0090(7) -0.0017(5) -0.0010(5) -0.0034(5)
C4 0.0174(7) 0.0080(7) 0.0104(7) 0.0002(5) -0.0019(6) -0.0036(6)
C5 0.0152(7) 0.0102(7) 0.0084(7) -0.0008(5) -0.0017(5) -0.0026(6)
C6 0.0196(8) 0.0083(7) 0.0112(7) -0.0026(6) -0.0018(6) -0.0025(6)
C7 0.0181(8) 0.0076(7) 0.0141(7) 0.0006(6) 0.0001(6) -0.0013(6)
C8 0.0149(7) 0.0092(7) 0.0101(7) -0.0024(5) 0.0002(5) -0.0038(6)
C9 0.0141(7) 0.0112(7) 0.0091(7) -0.0015(5) -0.0014(5) -0.0019(6)
C10 0.0224(8) 0.0158(8) 0.0110(7) 0.0019(6) -0.0002(6) -0.0090(6)
C11 0.0196(8) 0.0175(8) 0.0123(7) -0.0001(6) -0.0014(6) -0.0085(6)
N1 0.0191(7) 0.0111(6) 0.0093(6) -0.0003(5) -0.0014(5) -0.0041(5)
O1 0.0345(7) 0.0103(6) 0.0108(6) 0.0020(4) -0.0008(5) -0.0008(5)
O2 0.0355(7) 0.0071(5) 0.0176(6) -0.0017(4) -0.0048(5) -0.0025(5)
O3 0.0294(7) 0.0163(6) 0.0083(5) -0.0015(4) -0.0023(5) -0.0078(5)
O4 0.0310(7) 0.0079(5) 0.0107(5) -0.0021(4) 0.0013(5) -0.0071(5)
O5 0.0270(7) 0.0105(5) 0.0112(5) 0.0007(4) -0.0026(5) -0.0026(5)
O6 0.0288(7) 0.0104(5) 0.0100(5) -0.0025(4) -0.0072(5) -0.0024(5)
O7 0.0174(6) 0.0121(6) 0.0310(8) -0.0061(5) 0.0003(5) -0.0029(5)
O8 0.0213(7) 0.0214(7) 0.0117(6) 0.0023(5) 0.0023(5) -0.0033(6)
O9 0.0266(7) 0.0248(7) 0.0115(6) -0.0035(6) -0.0009(5) 0.0030(6)
O10 0.0305(7) 0.0162(6) 0.0117(6) -0.0003(5) -0.0003(6) -0.0090(5)
O11 0.0300(8) 0.0286(8) 0.0258(7) -0.0040(6) -0.0062(6) 0.0063(6)
O12 0.0354(8) 0.0238(7) 0.0242(8) -0.0057(6) -0.0039(6) -0.0113(6)
Co1 0.01734(16) 0.00792(14) 0.00595(14) -0.00094(10) -0.00242(11) -0.00289(11)
Zn1 0.02057(11) 0.00927(10) 0.01149(10) -0.00083(7) -0.00182(7) -0.00237(7)

loop_
_atom_type_symbol
_atom_type_description
_atom_type_scat_dispersion_real
_atom_type_scat_dispersion_imag
_atom_type_scat_source
C C 0.0033 0.0016 'International Tables Vol C Tables 4.2.6.8 and 6.1.1.4'
H H 0.0000 0.0000 'International Tables Vol C Tables 4.2.6.8 and 6.1.1.4'
N N 0.0061 0.0033 'International Tables Vol C Tables 4.2.6.8 and 6.1.1.4'
O O 0.0106 0.0060 'International Tables Vol C Tables 4.2.6.8 and 6.1.1.4'
Co Co 0.3494 0.9721 'International Tables Vol C Tables 4.2.6.8 and 6.1.1.4'
Zn Zn 0.2839 1.4301 'International Tables Vol C Tables 4.2.6.8 and 6.1.1.4'

loop_
_geom_angle_atom_site_label_1
_geom_angle_atom_site_label_2
_geom_angle_atom_site_label_3
_geom_angle
_geom_angle_site_symmetry_1
_geom_angle_site_symmetry_3
C6 C1 C2 119.31(14) . .
C6 C1 C7 119.77(14) . .
C2 C1 C7 120.92(14) . .
C1 C2 C3 120.36(14) . .
C1 C2 H2 119.8 . .
C3 C2 H2 119.8 . .
C4 C3 C2 119.63(14) . .
C4 C3 C8 121.30(14) . .
C2 C3 C8 119.07(14) . .
C5 C4 C3 120.40(14) . .
C5 C4 H4 119.8 . .
C3 C4 H4 119.8 . .
C6 C5 C4 119.39(14) . .
C6 C5 C9 119.92(14) . .
C4 C5 C9 120.68(14) . .
C5 C6 C1 120.90(15) . .
C5 C6 H6 119.5 . .
C1 C6 H6 119.5 . .
O2 C7 O1 119.73(15) . .
O2 C7 C1 120.41(15) . .
O1 C7 C1 119.86(15) . .
O2 C7 Zn1 61.66(9) . 1_565
O1 C7 Zn1 58.27(8) . 1_565
C1 C7 Zn1 174.71(12) . 1_565
O3 C8 O4 123.48(15) . .
O3 C8 C3 118.98(14) . .
O4 C8 C3 117.53(14) . .
O5 C9 O6 124.36(15) . .
O5 C9 C5 119.27(14) . .
O6 C9 C5 116.37(14) . .
N1 C10 C11 121.67(15) . 2
N1 C10 H10 119.2 . .
C11 C10 H10 119.2 2 .
N1 C11 C10 121.53(16) . 2
N1 C11 H11 119.2 . .
C10 C11 H11 119.2 2 .
C11 N1 C10 116.80(14) . .
C11 N1 Zn1 122.15(11) . .
C10 N1 Zn1 121.04(11) . .
C7 O1 Zn1 92.24(10) . 1_565
C7 O2 Zn1 88.93(10) . 1_565
C8 O4 Zn1 123.09(10) . .
C9 O6 Co1 128.74(11) . .
Zn1 O7 H7B 118(2) . .
Zn1 O7 H7A 120(2) . .
H7B O7 H7A 108(3) . .
Zn1 O8 H8A 120.3(19) . .
Zn1 O8 H8B 120(2) . .
H8A O8 H8B 108(3) . .
Co1 O9 H9B 105(2) . .
Co1 O9 H9A 119(2) . .
H9B O9 H9A 118(3) . .
Co1 O10 H10B 119(2) . .
Co1 O10 H10A 102(2) . .
H10B O10 H10A 105(3) . .
H11B O11 H11A 104(3) . .
H12A O12 H12B 109(3) . .
O10 Co1 O10 180.00(8) 2_667 .
O10 Co1 O9 92.42(6) 2_667 .
O10 Co1 O9 87.58(6) . .
O10 Co1 O9 87.58(6) 2_667 2_667
O10 Co1 O9 92.42(6) . 2_667
O9 Co1 O9 180.0 . 2_667
O10 Co1 O6 88.11(5) 2_667 .
O10 Co1 O6 91.89(5) . .
O9 Co1 O6 90.50(6) . .
O9 Co1 O6 89.50(6) 2_667 .
O10 Co1 O6 91.89(5) 2_667 2_667
O10 Co1 O6 88.11(5) . 2_667
O9 Co1 O6 89.50(6) . 2_667
O9 Co1 O6 90.50(6) 2_667 2_667
O6 Co1 O6 180.00(6) . 2_667
O7 Zn1 O4 90.69(5) . .
O7 Zn1 O8 177.18(6) . .
O4 Zn1 O8 89.57(5) . .
O7 Zn1 N1 90.51(6) . .
O4 Zn1 N1 115.80(5) . .
O8 Zn1 N1 86.85(6) . .
O7 Zn1 O1 91.23(6) . 1_545
O4 Zn1 O1 153.07(5) . 1_545
O8 Zn1 O1 89.81(6) . 1_545
N1 Zn1 O1 91.04(5) . 1_545
O7 Zn1 O2 98.73(6) . 1_545
O4 Zn1 O2 94.35(5) . 1_545
O8 Zn1 O2 84.05(6) . 1_545
N1 Zn1 O2 148.41(5) . 1_545
O1 Zn1 O2 58.82(4) 1_545 1_545
O7 Zn1 C7 97.17(6) . 1_545
O4 Zn1 C7 123.75(5) . 1_545
O8 Zn1 C7 85.02(6) . 1_545
N1 Zn1 C7 119.69(5) . 1_545
O1 Zn1 C7 29.49(5) 1_545 1_545
O2 Zn1 C7 29.40(5) 1_545 1_545

loop_
_geom_bond_atom_site_label_1
_geom_bond_atom_site_label_2
_geom_bond_distance
_geom_bond_site_symmetry_2
C1 C6 1.391(2) .
C1 C2 1.394(2) .
C1 C7 1.497(2) .
C2 C3 1.394(2) .
C2 H2 0.9400 .
C3 C4 1.394(2) .
C3 C8 1.506(2) .
C4 C5 1.392(2) .
C4 H4 0.9400 .
C5 C6 1.391(2) .
C5 C9 1.507(2) .
C6 H6 0.9400 .
C7 O2 1.258(2) .
C7 O1 1.262(2) .
C7 Zn1 2.5627(16) 1_565
C8 O3 1.246(2) .
C8 O4 1.2726(19) .
C9 O5 1.254(2) .
C9 O6 1.265(2) .
C10 N1 1.338(2) .
C10 C11 1.387(2) 2
C10 H10 0.9400 .
C11 N1 1.338(2) .
C11 H11 0.9400 .
N1 Zn1 2.1668(14) .
O1 Zn1 2.1813(12) 1_565
O2 Zn1 2.2560(13) 1_565
O4 Zn1 2.0525(12) .
O6 Co1 2.1047(12) .
O7 Zn1 2.0420(14) .
O7 H7B 0.77(3) .
O7 H7A 0.74(3) .
O8 Zn1 2.0644(14) .
O8 H8A 0.74(3) .
O8 H8B 0.68(3) .
O9 Co1 2.1041(14) .
O9 H9B 0.70(3) .
O9 H9A 0.76(3) .
O10 Co1 2.0757(13) .
O10 H10B 0.80(3) .
O10 H10A 0.71(3) .
O11 H11B 0.93(4) .
O11 H11A 0.91(4) .
O12 H12A 0.80(3) .
O12 H12B 0.81(3) .
